data_1525025
loop_
_publ_author_name
'Okamura, K.'

_publ_section_title
;
 Lattice modulation in the long period ordered alloys studied by X-ray
 diffraction. III. Cu3 Pd (alpha'')
;
_journal_name_full 'Journal of the Physical Society of Japan'
_journal_page_first 1005
_journal_page_last 1014
_journal_volume 28
_journal_year 1970
_chemical_formula_sum 'Cu3 Pd'
_space_group_IT_number 99
_symmetry_space_group_name_Hall 'P 4 -2'
_symmetry_space_group_name_H-M 'P 4 m m'
_cell_angle_alpha 90
_cell_angle_beta 90
_cell_angle_gamma 90
_cell_formula_units_Z 7
_cell_length_a 3.71
_cell_length_b 3.71
_cell_length_c 25.655
_cell_volume 353.118
_citation_journal_id_ASTM JUPSAU
_cod_data_source_file Okamura_JUPSAU_1970_1597.cif
_cod_data_source_block Cu3Pd1
_cod_original_formula_sum 'Cu3 Pd1'
_cod_database_code 1525025

loop_
_symmetry_equiv_pos_as_xyz
x,y,z
-y,x,z
-x,-y,z
y,-x,z
-x,y,z
-y,-x,z
x,-y,z
y,x,z

loop_
_atom_site_label
_atom_site_type_symbol
_atom_site_fract_x
_atom_site_fract_y
_atom_site_fract_z
_atom_site_occupancy
_atom_site_U_iso_or_equiv
Pd7 Pd 0.5 0.5 0.8573 1 0.0
Cu8 Cu 0.5 0 0.9286 1 0.0
Cu3 Cu 0 0 0.5717 1 0.0
Cu14 Cu 0.5 0 0.0714 1 0.0
Cu6 Cu 0.5 0.5 0.1433 1 0.0
Pd2 Pd 0 0 0.1427 1 0.0
Cu5 Cu 0.5 0.5 0.2854 1 0.0
Cu7 Cu 0.5 0.5 0.0003 1 0.0
Pd4 Pd 0 0 0.429 1 0.0
Cu13 Cu 0.5 0 0.2143 1 0.0
Cu9 Cu 0.5 0 0.7587 1 0.0
Pd1 Pd 0 0 0.9996 1 0.0
Pd5 Pd 0.5 0.5 0.5714 1 0.0
Pd6 Pd 0.5 0.5 0.7144 1 0.0
Cu4 Cu 0.5 0.5 0.428 1 0.0
Pd3 Pd 0 0 0.2859 1 0.0
Cu12 Cu 0.5 0 0.3571 1 0.0
Cu11 Cu 0.5 0 0.5 1 0.0
Cu2 Cu 0 0 0.7143 1 0.0
Cu1 Cu 0 0 0.8586 1 0.0
Cu10 Cu 0.5 0 0.6428 1 0.0
